data_4106155
loop_
_publ_author_name
'Jun Shi'
'Georg Manolikakes'
'Chien-Hung Yeh'
'Carlos A. Guerrero'
'Ryan A. Shenvi'
'Hiroki Shigehisa'
'Phil S. Baran'

_publ_section_title
;
 Scalable Synthesis of Cortistatin A and Related Structures
;
_journal_name_full 'Journal of the American Chemical Society'
_journal_page_first 8014
_journal_page_last 8027
_journal_paper_doi 10.1021/ja202103e
_journal_volume 133
_journal_year 2011
_chemical_formula_sum 'C31 H43 N O8'
_chemical_formula_weight 557.66
_chemical_name_systematic
; 
 ? 
;
_space_group_IT_number 18
_symmetry_cell_setting orthorhombic
_symmetry_space_group_name_Hall 'P 2 2ab'
_symmetry_space_group_name_H-M 'P 21 21 2'
_atom_sites_solution_hydrogens geom
_atom_sites_solution_primary direct
_atom_sites_solution_secondary difmap
_audit_creation_method SHELXL-97
_cell_angle_alpha 90.00
_cell_angle_beta 90.00
_cell_angle_gamma 90.00
_cell_formula_units_Z 4
_cell_length_a 13.2979(10)
_cell_length_b 32.381(2)
_cell_length_c 7.3838(6)
_cell_measurement_reflns_used 5041
_cell_measurement_temperature 100(2)
_cell_measurement_theta_max 62.30
_cell_measurement_theta_min 3.59
_cell_volume 3179.5(4)
_computing_cell_refinement 'Bruker SAINT'
_computing_data_collection 'Bruker APEX2'
_computing_data_reduction 'Bruker SAINT'
_computing_molecular_graphics 'Bruker SHELXTL'
_computing_publication_material 'Bruker SHELXTL'
_computing_structure_refinement 'SHELXL-97 (Sheldrick, 1997)'
_computing_structure_solution 'SHELXS-97 (Sheldrick, 1990)'
_diffrn_ambient_temperature 100(2)
_diffrn_measured_fraction_theta_full 0.934
_diffrn_measured_fraction_theta_max 0.894
_diffrn_measurement_device_type 'Bruker APEX-II CCD'
_diffrn_measurement_method '\f and \w scans'
_diffrn_radiation_monochromator graphite
_diffrn_radiation_source 'fine-focus sealed tube'
_diffrn_radiation_type CuK\a
_diffrn_radiation_wavelength 1.54178
_diffrn_reflns_av_R_equivalents 0.0254
_diffrn_reflns_av_sigmaI/netI 0.0518
_diffrn_reflns_limit_h_max 15
_diffrn_reflns_limit_h_min -11
_diffrn_reflns_limit_k_max 36
_diffrn_reflns_limit_k_min -34
_diffrn_reflns_limit_l_max 8
_diffrn_reflns_limit_l_min -8
_diffrn_reflns_number 7677
_diffrn_reflns_theta_full 60.00
_diffrn_reflns_theta_max 63.45
_diffrn_reflns_theta_min 4.30
_exptl_absorpt_coefficient_mu 0.682
_exptl_absorpt_correction_T_max 0.9475
_exptl_absorpt_correction_T_min 0.7721
_exptl_absorpt_correction_type multi-scan
_exptl_absorpt_process_details sadabs
_exptl_crystal_colour colourless
_exptl_crystal_density_diffrn 1.165
_exptl_crystal_description plate
_exptl_crystal_F_000 1200
_exptl_crystal_size_max 0.40
_exptl_crystal_size_mid 0.40
_exptl_crystal_size_min 0.08
_refine_diff_density_max 0.459
_refine_diff_density_min -0.364
_refine_diff_density_rms 0.083
_refine_ls_abs_structure_details 'Flack H D (1983), Acta Cryst. A39, 876-881'
_refine_ls_abs_structure_Flack 0.7(6)
_refine_ls_extinction_method none
_refine_ls_goodness_of_fit_ref 1.151
_refine_ls_hydrogen_treatment constr
_refine_ls_matrix_type full
_refine_ls_number_parameters 361
_refine_ls_number_reflns 4098
_refine_ls_number_restraints 0
_refine_ls_restrained_S_all 1.151
_refine_ls_R_factor_all 0.1067
_refine_ls_R_factor_gt 0.0918
_refine_ls_shift/su_max 0.007
_refine_ls_shift/su_mean 0.001
_refine_ls_structure_factor_coef Fsqd
_refine_ls_weighting_details 'calc w=1/[\s^2^(Fo^2^)+(0.0500P)^2^+11.8854P] where P=(Fo^2^+2Fc^2^)/3'
_refine_ls_weighting_scheme calc
_refine_ls_wR_factor_gt 0.1943
_refine_ls_wR_factor_ref 0.2094
_reflns_number_gt 3447
_reflns_number_total 4098
_reflns_threshold_expression >2sigma(I)
_cod_data_source_file ja202103e_si_001.cif
_cod_data_source_block baran138
_cod_original_cell_volume 3179.4(4)
_cod_database_code 4106155

loop_
_symmetry_equiv_pos_as_xyz
'x, y, z'
'x+1/2, -y+1/2, -z'
'-x+1/2, y+1/2, -z'
'-x, -y, z'

loop_
_atom_site_label
_atom_site_type_symbol
_atom_site_fract_x
_atom_site_fract_y
_atom_site_fract_z
_atom_site_U_iso_or_equiv
_atom_site_adp_type
_atom_site_occupancy
_atom_site_symmetry_multiplicity
_atom_site_calc_flag
_atom_site_refinement_flags
O1S O 0.6807(3) 0.23175(13) -0.1297(6) 0.0319(11) Uani 1 1 d .
O1 O 0.3340(4) 0.30519(15) -0.0858(8) 0.0475(15) Uani 1 1 d .
O2 O 0.5611(4) 0.27351(14) 0.5332(6) 0.0416(13) Uani 1 1 d .
O3 O 0.6043(4) 0.17509(13) 0.6186(6) 0.0309(11) Uani 1 1 d .
O4 O 0.9236(4) 0.07062(15) 0.6537(8) 0.0492(15) Uani 1 1 d .
O5 O 0.9576(4) 0.11878(15) 0.4436(8) 0.0506(16) Uani 1 1 d .
O6 O 0.5772(3) 0.23360(12) 0.2822(6) 0.0267(11) Uani 1 1 d .
O7 O 0.3101(4) 0.21191(14) 0.2954(6) 0.0365(12) Uani 1 1 d .
H7A H 0.2607 0.2254 0.2562 0.055 Uiso 1 1 calc R
N1 N 0.4666(4) 0.26186(15) -0.0518(7) 0.0275(13) Uani 1 1 d .
H10A H 0.5322 0.2591 -0.0613 0.033 Uiso 1 1 calc R
C1T C 0.1946(6) 0.0828(3) 0.0376(13) 0.050(2) Uani 1 1 d .
C2T C 0.2456(6) 0.1017(2) -0.0985(14) 0.055(2) Uani 1 1 d .
H2TA H 0.2753 0.1280 -0.0797 0.066 Uiso 1 1 calc R
C3T C 0.2539(7) 0.0822(3) -0.2654(15) 0.066(3) Uani 1 1 d .
H3TA H 0.2904 0.0955 -0.3596 0.079 Uiso 1 1 calc R
C4T C 0.2118(7) 0.0451(3) -0.2979(14) 0.068(3) Uani 1 1 d .
H4TA H 0.2177 0.0324 -0.4133 0.082 Uiso 1 1 calc R
C5T C 0.1589(7) 0.0258(2) -0.1567(14) 0.059(3) Uani 1 1 d .
H5TA H 0.1290 -0.0005 -0.1770 0.071 Uiso 1 1 calc R
C6T C 0.1497(6) 0.0438(2) 0.0076(12) 0.047(2) Uani 1 1 d .
H6TA H 0.1136 0.0304 0.1018 0.057 Uiso 1 1 calc R
C7T C 0.1801(8) 0.1040(3) 0.2128(14) 0.079(3) Uani 1 1 d .
H7TA H 0.2156 0.1305 0.2112 0.118 Uiso 1 1 calc R
H7TB H 0.2069 0.0867 0.3105 0.118 Uiso 1 1 calc R
H7TC H 0.1082 0.1087 0.2329 0.118 Uiso 1 1 calc R
C9 C 0.4237(6) 0.2961(2) -0.1090(10) 0.0355(18) Uani 1 1 d .
H9A H 0.4645 0.3152 -0.1729 0.043 Uiso 1 1 calc R
C11 C 0.4070(6) 0.22828(19) 0.0276(9) 0.0323(17) Uani 1 1 d .
H11A H 0.3368 0.2309 -0.0196 0.039 Uiso 1 1 calc R
C12 C 0.4020(5) 0.2312(2) 0.2359(9) 0.0285(15) Uani 1 1 d .
H12A H 0.4011 0.2609 0.2720 0.034 Uiso 1 1 calc R
C13 C 0.4877(5) 0.20988(19) 0.3315(9) 0.0272(16) Uani 1 1 d .
H13A H 0.4771 0.2113 0.4654 0.033 Uiso 1 1 calc R
C14 C 0.5091(5) 0.16455(18) 0.2746(8) 0.0226(14) Uani 1 1 d .
C15 C 0.6206(5) 0.15233(18) 0.3067(8) 0.0228(15) Uani 1 1 d .
H15A H 0.6610 0.1714 0.2289 0.027 Uiso 1 1 calc R
C16 C 0.6463(5) 0.10851(19) 0.2413(9) 0.0256(15) Uani 1 1 d .
H16A H 0.6034 0.0879 0.3062 0.031 Uiso 1 1 calc R
C17 C 0.7562(6) 0.09975(19) 0.2791(9) 0.0312(17) Uani 1 1 d .
H17A H 0.7964 0.1218 0.2176 0.037 Uiso 1 1 calc R
C18 C 0.7798(5) 0.10219(19) 0.4823(10) 0.0280(16) Uani 1 1 d .
C19 C 0.8903(6) 0.0862(2) 0.4850(11) 0.0385(19) Uani 1 1 d .
C22 C 0.6048(6) 0.2648(2) 0.3944(9) 0.0333(17) Uani 1 1 d .
C23 C 0.6959(6) 0.2861(2) 0.3201(10) 0.0359(18) Uani 1 1 d .
H23A H 0.7152 0.3088 0.4009 0.054 Uiso 1 1 calc R
H23B H 0.6806 0.2972 0.1996 0.054 Uiso 1 1 calc R
H23C H 0.7514 0.2663 0.3110 0.054 Uiso 1 1 calc R
C24 C 0.6258(5) 0.1062(2) 0.0362(9) 0.0294(17) Uani 1 1 d .
H24A H 0.6710 0.1255 -0.0283 0.035 Uiso 1 1 calc R
H24B H 0.6400 0.0779 -0.0079 0.035 Uiso 1 1 calc R
C25 C 0.5169(6) 0.11727(19) -0.0038(9) 0.0334(18) Uani 1 1 d .
H25A H 0.5065 0.1175 -0.1366 0.040 Uiso 1 1 calc R
H25B H 0.4724 0.0958 0.0483 0.040 Uiso 1 1 calc R
C26 C 0.4878(5) 0.1588(2) 0.0725(9) 0.0275(15) Uani 1 1 d .
C27 C 0.4468(5) 0.18743(19) -0.0328(9) 0.0283(16) Uani 1 1 d .
H27A H 0.4423 0.1813 -0.1584 0.034 Uiso 1 1 calc R
C28 C 0.7642(5) 0.14678(19) 0.5439(10) 0.0325(17) Uani 1 1 d .
H28A H 0.7759 0.1490 0.6760 0.039 Uiso 1 1 calc R
H28B H 0.8125 0.1652 0.4813 0.039 Uiso 1 1 calc R
C29 C 0.6569(5) 0.15973(18) 0.4991(10) 0.0279(16) Uani 1 1 d .
C30 C 0.7158(5) 0.0734(2) 0.5949(10) 0.0334(17) Uani 1 1 d .
H30A H 0.6460 0.0831 0.5947 0.050 Uiso 1 1 calc R
H30B H 0.7412 0.0728 0.7195 0.050 Uiso 1 1 calc R
H30C H 0.7186 0.0455 0.5434 0.050 Uiso 1 1 calc R
C31 C 0.8937(6) 0.0527(2) 0.3374(11) 0.045(2) Uani 1 1 d .
H31A H 0.9550 0.0558 0.2626 0.053 Uiso 1 1 calc R
H31B H 0.8942 0.0249 0.3932 0.053 Uiso 1 1 calc R
C32 C 0.7995(5) 0.0582(2) 0.2202(10) 0.0333(17) Uani 1 1 d .
H32A H 0.8171 0.0586 0.0899 0.040 Uiso 1 1 calc R
H32B H 0.7507 0.0357 0.2422 0.040 Uiso 1 1 calc R
C34 C 1.0039(6) 0.1326(2) 0.6074(14) 0.058(3) Uani 1 1 d .
H34A H 0.9864 0.1617 0.6323 0.069 Uiso 1 1 calc R
H34B H 1.0780 0.1301 0.5996 0.069 Uiso 1 1 calc R
C35 C 0.4377(5) 0.13651(19) 0.3841(10) 0.0308(16) Uani 1 1 d .
H35A H 0.4495 0.1076 0.3510 0.046 Uiso 1 1 calc R
H35B H 0.3678 0.1439 0.3571 0.046 Uiso 1 1 calc R
H35C H 0.4505 0.1402 0.5138 0.046 Uiso 1 1 calc R
C37 C 0.9622(7) 0.1044(2) 0.7543(12) 0.054(2) Uani 1 1 d .
H37A H 1.0159 0.0953 0.8384 0.065 Uiso 1 1 calc R
H37B H 0.9085 0.1183 0.8242 0.065 Uiso 1 1 calc R

loop_
_atom_site_aniso_label
_atom_site_aniso_U_11
_atom_site_aniso_U_22
_atom_site_aniso_U_33
_atom_site_aniso_U_23
_atom_site_aniso_U_13
_atom_site_aniso_U_12
O1S 0.027(3) 0.038(2) 0.031(2) -0.002(2) 0.001(2) -0.003(2)
O1 0.033(4) 0.044(3) 0.065(4) 0.013(3) 0.011(3) 0.014(2)
O2 0.058(4) 0.036(3) 0.031(3) 0.000(2) 0.011(3) -0.002(2)
O3 0.029(3) 0.033(2) 0.030(2) -0.003(2) -0.005(2) 0.006(2)
O4 0.040(4) 0.035(3) 0.072(4) 0.004(3) -0.022(3) 0.004(2)
O5 0.031(3) 0.040(3) 0.081(4) -0.001(3) -0.002(3) 0.001(2)
O6 0.028(3) 0.026(2) 0.027(2) -0.0057(19) -0.004(2) 0.0001(19)
O7 0.024(3) 0.048(3) 0.038(3) 0.009(2) 0.006(2) 0.005(2)
N1 0.017(3) 0.033(3) 0.033(3) 0.002(2) 0.001(3) 0.005(2)
C1T 0.027(5) 0.061(5) 0.064(6) 0.003(5) -0.009(5) 0.006(4)
C2T 0.032(5) 0.042(4) 0.090(8) 0.008(5) 0.006(5) 0.005(4)
C3T 0.056(7) 0.058(6) 0.082(8) 0.021(5) 0.016(6) 0.007(5)
C4T 0.069(8) 0.057(6) 0.079(7) 0.006(5) 0.019(6) 0.003(5)
C5T 0.058(7) 0.042(5) 0.077(7) 0.000(5) 0.006(6) 0.009(4)
C6T 0.039(6) 0.052(5) 0.051(5) 0.016(4) 0.008(4) 0.002(4)
C7T 0.058(7) 0.108(8) 0.071(7) -0.022(6) -0.022(6) 0.005(6)
C9 0.039(5) 0.034(4) 0.034(4) 0.001(3) 0.010(4) 0.006(3)
C11 0.037(5) 0.029(3) 0.031(4) 0.003(3) 0.003(3) 0.000(3)
C12 0.022(4) 0.034(3) 0.029(3) -0.004(3) 0.003(3) 0.002(3)
C13 0.019(4) 0.033(3) 0.030(4) -0.004(3) 0.003(3) 0.000(3)
C14 0.016(4) 0.030(3) 0.022(3) 0.003(3) -0.005(3) 0.002(3)
C15 0.017(4) 0.026(3) 0.025(3) -0.004(3) 0.003(3) -0.003(3)
C16 0.016(4) 0.033(3) 0.029(4) -0.001(3) -0.002(3) 0.003(3)
C17 0.039(5) 0.026(3) 0.028(4) 0.003(3) 0.006(4) 0.001(3)
C18 0.020(4) 0.028(3) 0.037(4) 0.001(3) -0.003(3) 0.001(3)
C19 0.027(5) 0.031(4) 0.057(5) -0.002(3) -0.010(4) 0.004(3)
C22 0.036(5) 0.031(3) 0.033(4) 0.000(3) -0.008(4) 0.007(3)
C23 0.033(5) 0.038(4) 0.037(4) 0.002(3) -0.003(4) -0.005(3)
C24 0.030(5) 0.031(3) 0.028(4) -0.003(3) 0.002(3) 0.001(3)
C25 0.047(5) 0.027(3) 0.026(4) 0.000(3) 0.005(3) 0.005(3)
C26 0.019(4) 0.035(4) 0.029(4) -0.003(3) 0.000(3) -0.003(3)
C27 0.026(4) 0.033(3) 0.026(3) 0.002(3) -0.005(3) 0.000(3)
C28 0.032(5) 0.030(3) 0.036(4) 0.007(3) -0.012(4) 0.004(3)
C29 0.022(4) 0.024(3) 0.038(4) 0.001(3) -0.001(3) 0.002(3)
C30 0.027(5) 0.038(4) 0.035(4) 0.000(3) -0.003(3) 0.003(3)
C31 0.036(5) 0.037(4) 0.061(5) -0.007(4) 0.009(5) 0.006(3)
C32 0.024(5) 0.035(4) 0.041(4) 0.003(3) 0.010(4) 0.003(3)
C34 0.033(5) 0.045(5) 0.095(8) -0.007(5) -0.012(6) -0.001(4)
C35 0.019(4) 0.036(4) 0.037(4) 0.003(3) -0.006(3) -0.002(3)
C37 0.054(6) 0.044(4) 0.065(6) -0.007(4) -0.024(5) 0.007(4)

loop_
_atom_type_symbol
_atom_type_description
_atom_type_scat_dispersion_real
_atom_type_scat_dispersion_imag
_atom_type_scat_source
C C 0.0181 0.0091 'International Tables Vol C Tables 4.2.6.8 and 6.1.1.4'
H H 0.0000 0.0000 'International Tables Vol C Tables 4.2.6.8 and 6.1.1.4'
N N 0.0311 0.0180 'International Tables Vol C Tables 4.2.6.8 and 6.1.1.4'
O O 0.0492 0.0322 'International Tables Vol C Tables 4.2.6.8 and 6.1.1.4'

loop_
_geom_angle_atom_site_label_1
_geom_angle_atom_site_label_2
_geom_angle_atom_site_label_3
_geom_angle
C19 O4 C37 107.4(6)
C19 O5 C34 108.8(6)
C22 O6 C13 117.3(5)
C9 N1 C11 121.2(6)
C2T C1T C6T 119.8(9)
C2T C1T C7T 120.3(9)
C6T C1T C7T 119.8(9)
C1T C2T C3T 119.5(8)
C4T C3T C2T 122.0(9)
C3T C4T C5T 118.3(10)
C6T C5T C4T 121.2(8)
C5T C6T C1T 119.3(8)
O1 C9 N1 125.0(7)
N1 C11 C27 110.3(6)
N1 C11 C12 112.1(5)
C27 C11 C12 111.5(6)
O7 C12 C13 107.5(5)
O7 C12 C11 108.4(6)
C13 C12 C11 114.0(6)
O6 C13 C12 105.0(5)
O6 C13 C14 106.2(5)
C12 C13 C14 116.4(5)
C26 C14 C35 109.0(5)
C26 C14 C13 110.1(5)
C35 C14 C13 107.6(5)
C26 C14 C15 107.2(5)
C35 C14 C15 110.9(5)
C13 C14 C15 112.0(5)
C29 C15 C16 111.6(5)
C29 C15 C14 114.0(5)
C16 C15 C14 113.5(5)
C17 C16 C15 109.2(5)
C17 C16 C24 110.0(6)
C15 C16 C24 108.3(5)
C16 C17 C32 118.4(6)
C16 C17 C18 111.6(6)
C32 C17 C18 104.3(6)
C30 C18 C28 110.1(6)
C30 C18 C17 113.0(6)
C28 C18 C17 108.2(5)
C30 C18 C19 108.7(5)
C28 C18 C19 115.9(6)
C17 C18 C19 100.8(6)
O5 C19 O4 105.0(6)
O5 C19 C31 110.7(7)
O4 C19 C31 111.2(6)
O5 C19 C18 110.3(5)
O4 C19 C18 115.1(6)
C31 C19 C18 104.6(6)
O2 C22 O6 124.1(7)
O2 C22 C23 126.2(6)
O6 C22 C23 109.7(6)
C25 C24 C16 110.4(6)
C26 C25 C24 112.4(6)
C27 C26 C25 120.6(6)
C27 C26 C14 124.3(6)
C25 C26 C14 115.1(6)
C26 C27 C11 126.1(6)
C29 C28 C18 108.8(6)
O3 C29 C15 123.5(6)
O3 C29 C28 119.2(6)
C15 C29 C28 117.2(6)
C32 C31 C19 107.1(6)
C17 C32 C31 104.5(6)
O5 C34 C37 105.0(6)
O4 C37 C34 102.8(7)

loop_
_geom_bond_atom_site_label_1
_geom_bond_atom_site_label_2
_geom_bond_distance
O1 C9 1.241(8)
O2 C22 1.211(8)
O3 C29 1.231(8)
O4 C19 1.416(9)
O4 C37 1.418(9)
O5 C19 1.415(9)
O5 C34 1.428(10)
O6 C22 1.358(8)
O6 C13 1.463(8)
O7 C12 1.441(8)
N1 C9 1.315(8)
N1 C11 1.468(8)
C1T C2T 1.358(12)
C1T C6T 1.414(11)
C1T C7T 1.476(12)
C2T C3T 1.389(13)
C3T C4T 1.346(13)
C4T C5T 1.406(12)
C5T C6T 1.352(12)
C11 C27 1.492(9)
C11 C12 1.542(9)
C12 C13 1.507(9)
C13 C14 1.553(8)
C14 C26 1.530(9)
C14 C35 1.542(9)
C14 C15 1.552(9)
C15 C29 1.520(9)
C15 C16 1.538(8)
C16 C17 1.515(10)
C16 C24 1.541(9)
C17 C32 1.526(9)
C17 C18 1.535(9)
C18 C30 1.512(9)
C18 C28 1.528(9)
C18 C19 1.558(10)
C19 C31 1.539(10)
C22 C23 1.498(10)
C24 C25 1.521(10)
C25 C26 1.509(9)
C26 C27 1.326(9)
C28 C29 1.523(10)
C31 C32 1.533(11)
C34 C37 1.522(12)
